data_7040543
loop_
_publ_author_name
'Fleming, James T.'
'Wills, Corinne'
'Waddell, Paul G.'
'Harrington, Ross W.'
'Higham, Lee J.'

_publ_section_title
;
 A comparison of MOP-phosphonite ligands and their applications in Rh(i)-
 and Pd(ii)-catalysed asymmetric transformations.
;
_journal_issue 39
_journal_name_full 'Dalton transactions (Cambridge, England : 2003)'
_journal_page_first 15660
_journal_page_last 15670
_journal_paper_doi 10.1039/c6dt02390h
_journal_volume 45
_journal_year 2016
_chemical_absolute_configuration ad
_chemical_formula_moiety 'C68 H50 Cl2 O4 P2 Pd, C H Cl3'
_chemical_formula_sum 'C69 H51 Cl5 O4 P2 Pd'
_chemical_formula_weight 1289.69
_chemical_name_systematic
;
 ?
;
_space_group_crystal_system orthorhombic
_space_group_IT_number 19
_space_group_name_Hall 'P 2ac 2ab'
_space_group_name_H-M_alt 'P 21 21 21'
_symmetry_space_group_name_Hall 'P 2ac 2ab'
_symmetry_space_group_name_H-M 'P 21 21 21'
_atom_sites_solution_hydrogens geom
_atom_sites_solution_primary direct
_audit_creation_date 2014-07-21
_audit_creation_method
;
Olex2 1.2-alpha
(compiled 2014.06.27 svn.r2953 for OlexSys, GUI svn.r4855)
;
_audit_update_record
;
2016-06-02 deposited with the CCDC.
2016-08-26 downloaded from the CCDC.
;
_cell_angle_alpha 90
_cell_angle_beta 90
_cell_angle_gamma 90
_cell_formula_units_Z 4
_cell_length_a 11.54920(12)
_cell_length_b 17.81230(17)
_cell_length_c 29.1165(3)
_cell_measurement_reflns_used 23972
_cell_measurement_temperature 150.01(10)
_cell_measurement_theta_max 66.2740
_cell_measurement_theta_min 2.8580
_cell_volume 5989.78(10)
_computing_cell_refinement
;
CrysAlisPro, Agilent Technologies,
Version 1.171.36.32 (release 02-08-2013 CrysAlis171 .NET)
(compiled Aug  2 2013,16:46:58)
;
_computing_data_collection
;
CrysAlisPro, Agilent Technologies,
Version 1.171.36.32 (release 02-08-2013 CrysAlis171 .NET)
(compiled Aug  2 2013,16:46:58)
;
_computing_data_reduction
;
CrysAlisPro, Agilent Technologies,
Version 1.171.36.32 (release 02-08-2013 CrysAlis171 .NET)
(compiled Aug  2 2013,16:46:58)
;
_computing_molecular_graphics 'Olex2 (Dolomanov et al., 2009)'
_computing_publication_material 'Olex2 (Dolomanov et al., 2009)'
_computing_structure_refinement 'XL (Sheldrick, 2008)'
_computing_structure_solution 'XT (Sheldrick, 2008)'
_diffrn_ambient_temperature 150.01(10)
_diffrn_detector_area_resol_mean 10.3968
_diffrn_measured_fraction_theta_full 0.986
_diffrn_measured_fraction_theta_max 0.998
_diffrn_measurement_details
;
  1 omega   16.00  113.00   1.0000    7.0000
omega____ theta____ kappa____ phi______ frames
    -       41.9707   38.0000  -30.0000 97

  2 omega    9.00   74.00   1.0000    7.0000
omega____ theta____ kappa____ phi______ frames
    -       41.9707  -77.0000  120.0000 65

  3 omega  -20.00    6.00   1.0000    7.0000
omega____ theta____ kappa____ phi______ frames
    -       41.9707  -77.0000  120.0000 26

  4 omega   20.00  114.00   1.0000   28.0000
omega____ theta____ kappa____ phi______ frames
    -       92.5000  -93.0000   -4.5865 94

  5 omega   19.00   57.00   1.0000   28.0000
omega____ theta____ kappa____ phi______ frames
    -       92.5000  -30.0000   90.0000 38

  6 omega   21.00   76.00   1.0000   28.0000
omega____ theta____ kappa____ phi______ frames
    -       92.5000  -45.0000  150.0000 55

  7 omega   37.00   69.00   1.0000   28.0000
omega____ theta____ kappa____ phi______ frames
    -       92.5000  -30.0000 -180.0000 32

  8 omega   51.00   79.00   1.0000   28.0000
omega____ theta____ kappa____ phi______ frames
    -       92.5000  -94.0000  -30.0000 28

  9 omega   28.00   54.00   1.0000   28.0000
omega____ theta____ kappa____ phi______ frames
    -       92.5000  -77.0000  -60.0000 26

 10 omega   22.00   50.00   1.0000   28.0000
omega____ theta____ kappa____ phi______ frames
    -       92.5000  -30.0000   30.0000 28

 11 omega   44.00   69.00   1.0000   28.0000
omega____ theta____ kappa____ phi______ frames
    -       92.5000  -61.0000  -60.0000 25

 12 omega   81.00  118.00   1.0000   28.0000
omega____ theta____ kappa____ phi______ frames
    -       92.5000  -61.0000  -60.0000 37

 13 omega  129.00  168.00   1.0000   28.0000
omega____ theta____ kappa____ phi______ frames
    -       92.5000   30.0000 -120.0000 39

 14 omega   36.00   71.00   1.0000   28.0000
omega____ theta____ kappa____ phi______ frames
    -       92.5000  -61.0000    0.0000 35

 15 omega   34.00   65.00   1.0000   28.0000
omega____ theta____ kappa____ phi______ frames
    -       92.5000  -30.0000    0.0000 31

 16 omega   43.00   68.00   1.0000   28.0000
omega____ theta____ kappa____ phi______ frames
    -       92.5000  -61.0000  -30.0000 25

 17 omega   92.00  117.00   1.0000   28.0000
omega____ theta____ kappa____ phi______ frames
    -       92.5000  -61.0000    0.0000 25

 18 omega    8.00   52.00   1.0000   28.0000
omega____ theta____ kappa____ phi______ frames
    -       92.5000  -94.0000  120.0000 44

 19 omega   29.00   76.00   1.0000   28.0000
omega____ theta____ kappa____ phi______ frames
    -       92.5000  -45.0000    0.0000 47

 20 omega   83.00  120.00   1.0000   28.0000
omega____ theta____ kappa____ phi______ frames
    -       92.5000  -77.0000  -60.0000 37

 21 omega   93.00  119.00   1.0000   28.0000
omega____ theta____ kappa____ phi______ frames
    -       92.5000   61.0000 -150.0000 26

 22 omega   17.00   43.00   1.0000   28.0000
omega____ theta____ kappa____ phi______ frames
    -       92.5000  -30.0000  150.0000 26

 23 omega   87.00  124.00   1.0000   28.0000
omega____ theta____ kappa____ phi______ frames
    -       92.5000  125.0000 -180.0000 37

 24 omega  142.00  167.00   1.0000   28.0000
omega____ theta____ kappa____ phi______ frames
    -       92.5000  125.0000 -180.0000 25

 25 omega   18.00   66.00   1.0000   28.0000
omega____ theta____ kappa____ phi______ frames
    -       92.5000  -61.0000  150.0000 48

 26 omega   39.00  108.00   1.0000   28.0000
omega____ theta____ kappa____ phi______ frames
    -       92.5000  -65.0000 -121.2294 69

 27 omega   49.00   97.00   1.0000   28.0000
omega____ theta____ kappa____ phi______ frames
    -       92.5000   17.0000  -62.3056 48

 28 omega   49.00   82.00   1.0000   28.0000
omega____ theta____ kappa____ phi______ frames
    -       92.5000  -94.0000 -150.0000 33

 29 omega   10.00   35.00   1.0000   28.0000
omega____ theta____ kappa____ phi______ frames
    -       92.5000  -94.0000 -120.0000 25

 30 omega   76.00  115.00   1.0000   28.0000
omega____ theta____ kappa____ phi______ frames
    -       92.5000   45.0000   30.0000 39

 31 omega   79.00  109.00   1.0000   28.0000
omega____ theta____ kappa____ phi______ frames
    -       92.5000  -93.0000  -68.5509 30

 32 omega   33.00   59.00   1.0000   28.0000
omega____ theta____ kappa____ phi______ frames
    -       92.5000  -82.0000 -104.9057 26

 33 omega   14.00   57.00   1.0000   28.0000
omega____ theta____ kappa____ phi______ frames
    -       92.5000  -93.0000  -68.5509 43
;
_diffrn_measurement_device_type 'Xcalibur, Atlas, Gemini ultra'
_diffrn_measurement_method '\w scans'
_diffrn_orient_matrix_UB_11 -0.0201319000
_diffrn_orient_matrix_UB_12 0.0140529000
_diffrn_orient_matrix_UB_13 0.0515949000
_diffrn_orient_matrix_UB_21 0.1288720000
_diffrn_orient_matrix_UB_22 0.0203070000
_diffrn_orient_matrix_UB_23 0.0058439000
_diffrn_orient_matrix_UB_31 -0.0281085000
_diffrn_orient_matrix_UB_32 0.0828625000
_diffrn_orient_matrix_UB_33 -0.0101645000
_diffrn_radiation_monochromator mirror
_diffrn_radiation_type CuK\a
_diffrn_radiation_wavelength 1.54184
_diffrn_reflns_av_R_equivalents 0.0385
_diffrn_reflns_av_unetI/netI 0.0294
_diffrn_reflns_Laue_measured_fraction_full 0.986
_diffrn_reflns_Laue_measured_fraction_max 0.998
_diffrn_reflns_limit_h_max 13
_diffrn_reflns_limit_h_min -13
_diffrn_reflns_limit_k_max 21
_diffrn_reflns_limit_k_min -16
_diffrn_reflns_limit_l_max 33
_diffrn_reflns_limit_l_min -34
_diffrn_reflns_number 52298
_diffrn_reflns_point_group_measured_fraction_full 0.980
_diffrn_reflns_point_group_measured_fraction_max 0.993
_diffrn_reflns_theta_full 67.000
_diffrn_reflns_theta_max 66.347
_diffrn_reflns_theta_min 2.908
_diffrn_source 'Enhance Ultra (Cu) X-ray Source'
_exptl_absorpt_coefficient_mu 5.450
_exptl_absorpt_correction_T_max 0.650
_exptl_absorpt_correction_T_min 0.560
_exptl_absorpt_correction_type analytical
_exptl_absorpt_process_details
;
CrysAlisPro, Agilent Technologies,
Version 1.171.36.32 (release 02-08-2013 CrysAlis171 .NET)
(compiled Aug  2 2013,16:46:58)
Analytical numeric absorption correction using a multifaceted crystal
            model based on expressions derived by R.C. Clark & J.S. Reid.
(Clark, R. C. & Reid, J. S. (1995). Acta Cryst. A51, 887-897)
;
_exptl_crystal_colour colourless
_exptl_crystal_colour_primary colourless
_exptl_crystal_density_diffrn 1.430
_exptl_crystal_description cube
_exptl_crystal_F_000 2632
_exptl_crystal_size_max 0.13
_exptl_crystal_size_mid 0.12
_exptl_crystal_size_min 0.11
_refine_diff_density_max 0.593
_refine_diff_density_min -0.467
_refine_diff_density_rms 0.051
_refine_ls_abs_structure_details
;
 Flack x determined using 4318 quotients [(I+)-(I-)]/[(I+)+(I-)]
 (Parsons, Flack and Wagner, Acta Cryst. B69 (2013) 249-259).
;
_refine_ls_abs_structure_Flack -0.024(2)
_refine_ls_extinction_method none
_refine_ls_goodness_of_fit_ref 1.048
_refine_ls_hydrogen_treatment constr
_refine_ls_matrix_type full
_refine_ls_number_parameters 734
_refine_ls_number_reflns 10465
_refine_ls_number_restraints 702
_refine_ls_restrained_S_all 1.033
_refine_ls_R_factor_all 0.0289
_refine_ls_R_factor_gt 0.0266
_refine_ls_shift/su_max 0.002
_refine_ls_shift/su_mean 0.000
_refine_ls_structure_factor_coef Fsqd
_refine_ls_weighting_details 'w=1/[\s^2^(Fo^2^)+(0.0329P)^2^+2.0678P] where P=(Fo^2^+2Fc^2^)/3'
_refine_ls_weighting_scheme calc
_refine_ls_wR_factor_gt 0.0627
_refine_ls_wR_factor_ref 0.0643
_reflns_Friedel_coverage 0.795
_reflns_Friedel_fraction_full 0.973
_reflns_Friedel_fraction_max 0.987
_reflns_number_gt 10029
_reflns_number_total 10465
_reflns_threshold_expression 'I > 2\s(I)'
_cod_data_source_file c6dt02390h2.cif
_cod_data_source_block ljh140089_2_fa
_cod_depositor_comments
;Adding full bibliography for 7040537--7040545.cif.

 Adding full bibliography for 7040537--7040545.cif.
;
_cod_original_cell_volume 5989.78(11)
_cod_database_code 7040543
_shelxl_version_number 2014-3
_chemical_oxdiff_formula 'C69 H51 O4 P2 Cl5 Pd1'
_shelx_space_group_comment
;
The symmetry employed for this shelxl refinement is uniquely defined
by the following loop, which should always be used as a source of
symmetry information in preference to the above space-group names.
They are only intended as comments.
;
_reflns_odcompleteness_completeness 99.46
_reflns_odcompleteness_iscentric 1
_reflns_odcompleteness_theta 66.49
_olex2_refinement_description
;
1. Fixed Uiso
 At 1.2 times of:
  All C(H) groups
 At 1.5 times of:
  All C(H,H,H) groups
2. Rigid body (RIGU) restrains
 All non-hydrogen atoms
 with sigma for 1-2 distances of 0.004 and sigma for 1-3 distances of 0.004
3.a Ternary CH refined with riding coordinates:
 C35(H35)
3.b Aromatic/amide H refined with riding coordinates:
 C2'(H2'), C3(H3), C3'(H3'), C4(H4), C4'(H4'), C5(H5), C5'(H5'), C6(H6),
 C6'(H6'), C7(H7), C7'(H7'), C8(H8), C8'(H8'), C14(H14), C14'(H14'), C15(H15),
 C15'(H15'), C16(H16), C16'(H16'), C19'(H19'), C20(H20), C20'(H20'), C21(H21),
 C21'(H21'), C22(H22), C22'(H22'), C23(H23), C23'(H23'), C24(H24), C24'(H24'),
 C25(H25), C25'(H25'), C31(H31), C31'(H31'), C32(H32), C32'(H32'), C33(H33),
 C33'(H33')
3.c Idealised Me refined as rotating group:
 C17(H17A,H17B,H17C), C17'(H17D,H17E,H17F), C34(H34A,H34B,H34C), C34'(H34D,
 H34E,H34F)
;
_olex2_submission_special_instructions 'No special instructions were received'

loop_
_space_group_symop_operation_xyz
'x, y, z'
'-x+1/2, -y, z+1/2'
'-x, y+1/2, -z+1/2'
'x+1/2, -y+1/2, -z'

loop_
_atom_site_label
_atom_site_type_symbol
_atom_site_fract_x
_atom_site_fract_y
_atom_site_fract_z
_atom_site_U_iso_or_equiv
_atom_site_adp_type
_atom_site_occupancy
_atom_site_site_symmetry_order
_atom_site_calc_flag
_atom_site_refinement_flags_posn
Pd1 Pd 0.57241(2) 0.54218(2) 0.70105(2) 0.02328(7) Uani 1 1 d .
Cl1 Cl 0.51275(9) 0.56518(5) 0.77659(3) 0.0375(2) Uani 1 1 d .
Cl2 Cl 0.39739(8) 0.58972(6) 0.67386(3) 0.0381(2) Uani 1 1 d .
Cl3 Cl 0.49768(14) 0.42572(9) 0.90768(6) 0.0732(4) Uani 1 1 d .
Cl4 Cl 0.3395(2) 0.54690(12) 0.91857(8) 0.1121(7) Uani 1 1 d .
Cl5 Cl 0.2901(2) 0.43144(14) 0.85364(8) 0.1185(8) Uani 1 1 d .
P1 P 0.60293(8) 0.51053(5) 0.62818(3) 0.02538(19) Uani 1 1 d .
P2 P 0.74314(8) 0.51399(5) 0.73242(3) 0.02618(19) Uani 1 1 d .
O1 O 0.7333(2) 0.48858(14) 0.61548(9) 0.0297(5) Uani 1 1 d .
O2 O 0.5299(2) 0.43733(13) 0.61552(9) 0.0301(5) Uani 1 1 d .
O3 O 0.8365(2) 0.47731(14) 0.69860(10) 0.0330(5) Uani 1 1 d .
O4 O 0.8045(2) 0.58942(14) 0.74942(9) 0.0290(5) Uani 1 1 d .
C1 C 0.4923(4) 0.5686(2) 0.54785(13) 0.0313(8) Uani 1 1 d .
C1' C 0.4470(4) 0.4940(2) 0.53262(14) 0.0403(10) Uani 1 1 d .
C2 C 0.5593(3) 0.57983(19) 0.58628(12) 0.0282(7) Uani 1 1 d .
C2' C 0.5150(5) 0.4516(3) 0.50311(15) 0.0510(11) Uani 1 1 d .
H2' H 0.5881 0.4687 0.4947 0.061 Uiso 1 1 calc R
C3 C 0.6048(3) 0.6521(2) 0.59679(13) 0.0313(8) Uani 1 1 d .
H3 H 0.6489 0.6587 0.6232 0.038 Uiso 1 1 calc R
C3' C 0.4737(7) 0.3828(3) 0.4858(2) 0.0743(17) Uani 1 1 d .
H3' H 0.5200 0.3540 0.4665 0.089 Uiso 1 1 calc R
C4 C 0.5847(4) 0.7113(2) 0.56872(13) 0.0335(8) Uani 1 1 d .
H4 H 0.6170 0.7577 0.5756 0.040 Uiso 1 1 calc R
C4' C 0.3684(7) 0.3593(3) 0.4971(2) 0.0758(17) Uani 1 1 d .
H4' H 0.3424 0.3140 0.4850 0.091 Uiso 1 1 calc R
C5 C 0.4947(5) 0.7633(2) 0.49833(16) 0.0482(11) Uani 1 1 d .
H5 H 0.5260 0.8104 0.5045 0.058 Uiso 1 1 calc R
C5' C 0.1828(6) 0.3769(4) 0.5389(3) 0.0821(19) Uani 1 1 d .
H5' H 0.1545 0.3323 0.5266 0.098 Uiso 1 1 calc R
C6 C 0.4301(6) 0.7533(3) 0.45988(16) 0.0568(12) Uani 1 1 d .
H6 H 0.4199 0.7931 0.4396 0.068 Uiso 1 1 calc R
C6' C 0.1146(5) 0.4163(4) 0.5675(3) 0.0804(19) Uani 1 1 d .
H6' H 0.0410 0.3988 0.5748 0.096 Uiso 1 1 calc R
C7 C 0.3789(5) 0.6841(3) 0.45040(17) 0.0545(12) Uani 1 1 d .
H7 H 0.3323 0.6787 0.4246 0.065 Uiso 1 1 calc R
C7' C 0.1555(5) 0.4851(4) 0.5865(3) 0.0781(18) Uani 1 1 d .
H7' H 0.1089 0.5120 0.6067 0.094 Uiso 1 1 calc R
C8 C 0.3970(4) 0.6244(3) 0.47896(15) 0.0434(10) Uani 1 1 d .
H8 H 0.3631 0.5783 0.4722 0.052 Uiso 1 1 calc R
C8' C 0.2632(4) 0.5117(3) 0.57531(19) 0.0571(12) Uani 1 1 d .
H8' H 0.2892 0.5569 0.5875 0.069 Uiso 1 1 calc R
C9 C 0.4667(4) 0.6316(2) 0.51885(14) 0.0348(8) Uani 1 1 d .
C9' C 0.3345(4) 0.4702(3) 0.54507(17) 0.0471(11) Uani 1 1 d .
C10 C 0.5155(4) 0.7033(2) 0.52925(14) 0.0342(8) Uani 1 1 d .
C10' C 0.2936(6) 0.3999(3) 0.5268(2) 0.0662(14) Uani 1 1 d .
C11 C 0.7250(4) 0.3723(2) 0.57360(16) 0.0443(10) Uani 1 1 d .
C11' C 0.6634(4) 0.3347(2) 0.61174(15) 0.0377(9) Uani 1 1 d .
C12 C 0.7578(4) 0.4473(2) 0.57523(13) 0.0362(9) Uani 1 1 d .
C12' C 0.5692(4) 0.36755(18) 0.63268(12) 0.0307(7) Uani 1 1 d .
C13 C 0.8193(4) 0.4824(3) 0.54026(16) 0.0467(11) Uani 1 1 d .
C13' C 0.5055(4) 0.3338(2) 0.66787(14) 0.0340(8) Uani 1 1 d .
C14 C 0.8457(6) 0.4393(3) 0.50185(18) 0.0653(16) Uani 1 1 d .
H14 H 0.8866 0.4610 0.4778 0.078 Uiso 1 1 calc R
C14' C 0.5433(4) 0.2636(2) 0.68263(15) 0.0386(9) Uani 1 1 d .
H14' H 0.5044 0.2396 0.7064 0.046 Uiso 1 1 calc R
C15 C 0.8128(7) 0.3655(4) 0.4986(2) 0.082(2) Uani 1 1 d .
H15 H 0.8309 0.3380 0.4725 0.098 Uiso 1 1 calc R
C15' C 0.6375(4) 0.2288(2) 0.66256(18) 0.0445(10) Uani 1 1 d .
H15' H 0.6612 0.1819 0.6729 0.053 Uiso 1 1 calc R
C16 C 0.7533(6) 0.3321(3) 0.53401(19) 0.0663(16) Uani 1 1 d .
H16 H 0.7315 0.2820 0.5315 0.080 Uiso 1 1 calc R
C16' C 0.6965(4) 0.2634(2) 0.62739(18) 0.0453(11) Uani 1 1 d .
H16' H 0.7590 0.2392 0.6138 0.054 Uiso 1 1 calc R
C17 C 0.8574(5) 0.5620(3) 0.54416(18) 0.0504(12) Uani 1 1 d .
H17A H 0.7929 0.5947 0.5385 0.076 Uiso 1 1 calc GR
H17B H 0.9172 0.5718 0.5220 0.076 Uiso 1 1 calc GR
H17C H 0.8869 0.5710 0.5745 0.076 Uiso 1 1 calc GR
C17' C 0.4017(4) 0.3712(2) 0.68789(16) 0.0422(10) Uani 1 1 d .
H17D H 0.4253 0.4038 0.7124 0.063 Uiso 1 1 calc GR
H17E H 0.3496 0.3338 0.6996 0.063 Uiso 1 1 calc GR
H17F H 0.3634 0.4001 0.6646 0.063 Uiso 1 1 calc GR
C18 C 0.7924(3) 0.4600(2) 0.82347(12) 0.0276(7) Uani 1 1 d .
C18' C 0.8681(3) 0.5259(2) 0.83516(13) 0.0317(8) Uani 1 1 d .
C19 C 0.7372(3) 0.4526(2) 0.78162(12) 0.0289(7) Uani 1 1 d .
C19' C 0.9850(4) 0.5214(3) 0.82744(16) 0.0432(10) Uani 1 1 d .
H19' H 1.0168 0.4768 0.8165 0.052 Uiso 1 1 calc R
C20 C 0.6709(4) 0.3870(2) 0.77167(14) 0.0343(8) Uani 1 1 d .
H20 H 0.6340 0.3828 0.7434 0.041 Uiso 1 1 calc R
C20' C 1.0576(4) 0.5839(3) 0.83593(18) 0.0555(12) Uani 1 1 d .
H20' H 1.1370 0.5799 0.8312 0.067 Uiso 1 1 calc R
C21 C 0.6609(4) 0.3306(2) 0.80275(16) 0.0366(8) Uani 1 1 d .
H21 H 0.6189 0.2877 0.7952 0.044 Uiso 1 1 calc R
C21' C 1.0122(5) 0.6489(3) 0.8508(2) 0.0588(13) Uani 1 1 d .
H21' H 1.0607 0.6900 0.8548 0.071 Uiso 1 1 calc R
C22 C 0.7005(4) 0.2788(2) 0.87972(16) 0.0389(9) Uani 1 1 d .
H22 H 0.6603 0.2351 0.8725 0.047 Uiso 1 1 calc R
C22' C 0.8428(6) 0.7241(3) 0.8765(2) 0.0609(14) Uani 1 1 d .
H22' H 0.8896 0.7660 0.8812 0.073 Uiso 1 1 calc R
C23 C 0.7467(4) 0.2873(3) 0.92230(16) 0.0465(11) Uani 1 1 d .
H23 H 0.7373 0.2496 0.9441 0.056 Uiso 1 1 calc R
C23' C 0.7290(6) 0.7291(3) 0.88524(19) 0.0618(14) Uani 1 1 d .
H23' H 0.6979 0.7744 0.8952 0.074 Uiso 1 1 calc R
C24 C 0.8086(4) 0.3528(3) 0.93370(16) 0.0455(10) Uani 1 1 d .
H24 H 0.8381 0.3585 0.9632 0.055 Uiso 1 1 calc R
C24' C 0.6564(5) 0.6667(3) 0.87958(17) 0.0521(12) Uani 1 1 d .
H24' H 0.5779 0.6705 0.8863 0.062 Uiso 1 1 calc R
C25 C 0.8258(4) 0.4079(3) 0.90193(14) 0.0379(9) Uani 1 1 d .
H25 H 0.8692 0.4500 0.9097 0.045 Uiso 1 1 calc R
C25' C 0.7011(4) 0.6002(2) 0.86412(14) 0.0376(9) Uani 1 1 d .
H25' H 0.6525 0.5589 0.8607 0.045 Uiso 1 1 calc R
C26 C 0.7783(3) 0.4016(2) 0.85709(13) 0.0285(7) Uani 1 1 d .
C26' C 0.8193(4) 0.5931(2) 0.85328(13) 0.0337(9) Uani 1 1 d .
C27 C 0.7131(3) 0.3361(2) 0.84611(13) 0.0316(8) Uani 1 1 d .
C27' C 0.8934(4) 0.6566(3) 0.86033(15) 0.0462(10) Uani 1 1 d .
C28 C 1.0186(3) 0.5392(3) 0.71276(13) 0.0388(9) Uani 1 1 d .
C28' C 0.9681(3) 0.6133(2) 0.70039(16) 0.0377(8) Uani 1 1 d .
C29 C 0.9545(3) 0.4736(2) 0.71209(13) 0.0363(9) Uani 1 1 d .
C29' C 0.8611(3) 0.6357(2) 0.71718(13) 0.0309(8) Uani 1 1 d .
C30 C 1.0007(4) 0.4025(3) 0.72129(16) 0.0434(10) Uani 1 1 d .
C30' C 0.8106(4) 0.7046(2) 0.70666(14) 0.0347(8) Uani 1 1 d .
C31 C 1.1180(4) 0.4012(3) 0.73282(18) 0.0514(12) Uani 1 1 d .
H31 H 1.1529 0.3554 0.7392 0.062 Uiso 1 1 calc R
C31' C 0.8737(4) 0.7518(3) 0.67815(16) 0.0440(10) Uani 1 1 d .
H31' H 0.8428 0.7982 0.6701 0.053 Uiso 1 1 calc R
C32 C 1.1842(4) 0.4659(3) 0.73507(18) 0.0547(12) Uani 1 1 d .
H32 H 1.2616 0.4631 0.7436 0.066 Uiso 1 1 calc R
C32' C 0.9815(5) 0.7318(3) 0.66129(17) 0.0493(11) Uani 1 1 d .
H32' H 1.0220 0.7647 0.6424 0.059 Uiso 1 1 calc R
C33 C 1.1356(4) 0.5342(3) 0.72473(17) 0.0486(11) Uani 1 1 d .
H33 H 1.1808 0.5774 0.7257 0.058 Uiso 1 1 calc R
C33' C 1.0284(4) 0.6635(3) 0.67242(17) 0.0474(11) Uani 1 1 d .
H33' H 1.1011 0.6505 0.6612 0.057 Uiso 1 1 calc R
C34 C 0.9304(5) 0.3325(3) 0.7182(2) 0.0580(12) Uani 1 1 d .
H34A H 0.8877 0.3257 0.7462 0.087 Uiso 1 1 calc GR
H34B H 0.9807 0.2903 0.7135 0.087 Uiso 1 1 calc GR
H34C H 0.8774 0.3364 0.6929 0.087 Uiso 1 1 calc GR
C34' C 0.6964(4) 0.7265(2) 0.72645(16) 0.0403(9) Uani 1 1 d .
H34D H 0.6369 0.6950 0.7139 0.061 Uiso 1 1 calc GR
H34E H 0.6803 0.7780 0.7190 0.061 Uiso 1 1 calc GR
H34F H 0.6985 0.7207 0.7592 0.061 Uiso 1 1 calc GR
C35 C 0.3984(5) 0.4833(3) 0.87956(17) 0.0524(12) Uani 1 1 d .
H35 H 0.4395 0.5115 0.8557 0.063 Uiso 1 1 calc R

loop_
_atom_site_aniso_label
_atom_site_aniso_U_11
_atom_site_aniso_U_22
_atom_site_aniso_U_33
_atom_site_aniso_U_23
_atom_site_aniso_U_13
_atom_site_aniso_U_12
Pd1 0.02517(12) 0.02546(11) 0.01921(11) -0.00062(9) 0.00178(10) 0.00229(10)
Cl1 0.0415(5) 0.0487(5) 0.0224(4) -0.0041(4) 0.0055(4) 0.0092(4)
Cl2 0.0273(5) 0.0533(5) 0.0337(5) 0.0063(4) 0.0010(4) 0.0079(4)
Cl3 0.0624(8) 0.0718(8) 0.0855(10) 0.0067(7) 0.0044(7) 0.0154(7)
Cl4 0.1384(18) 0.0840(11) 0.1140(15) -0.0202(11) 0.0086(13) 0.0425(12)
Cl5 0.1197(17) 0.1276(16) 0.1082(15) 0.0137(12) -0.0518(13) -0.0639(14)
P1 0.0320(5) 0.0245(4) 0.0196(4) 0.0008(3) 0.0010(3) 0.0013(3)
P2 0.0272(5) 0.0312(4) 0.0201(4) 0.0011(3) 0.0012(4) 0.0040(3)
O1 0.0346(14) 0.0325(12) 0.0221(12) -0.0012(10) 0.0037(10) 0.0027(10)
O2 0.0394(14) 0.0252(12) 0.0257(12) 0.0006(9) -0.0032(11) -0.0005(10)
O3 0.0307(12) 0.0420(14) 0.0265(12) -0.0003(12) 0.0024(11) 0.0100(10)
O4 0.0300(13) 0.0339(13) 0.0230(12) 0.0035(10) 0.0036(11) -0.0009(10)
C1 0.036(2) 0.0332(18) 0.0242(18) 0.0025(14) 0.0018(15) 0.0005(15)
C1' 0.060(3) 0.0338(19) 0.0274(19) 0.0020(15) -0.0148(18) -0.0038(18)
C2 0.0327(19) 0.0292(16) 0.0228(16) 0.0011(13) 0.0042(15) 0.0024(15)
C2' 0.074(3) 0.045(2) 0.034(2) -0.0069(19) -0.012(2) 0.001(2)
C3 0.035(2) 0.0297(17) 0.0292(19) -0.0006(14) 0.0023(15) -0.0012(14)
C3' 0.103(5) 0.056(3) 0.064(4) -0.022(3) -0.017(3) -0.006(3)
C4 0.041(2) 0.0261(17) 0.0330(19) 0.0013(14) 0.0072(18) 0.0019(16)
C4' 0.102(4) 0.048(3) 0.077(4) -0.015(3) -0.024(3) -0.013(3)
C5 0.073(3) 0.034(2) 0.037(2) 0.0069(17) 0.004(2) 0.016(2)
C5' 0.075(4) 0.068(4) 0.104(5) 0.022(3) -0.035(3) -0.026(3)
C6 0.088(4) 0.048(2) 0.035(2) 0.0118(18) -0.003(3) 0.024(3)
C6' 0.048(3) 0.084(4) 0.109(5) 0.040(3) -0.029(3) -0.033(3)
C7 0.071(3) 0.057(3) 0.035(2) 0.006(2) -0.009(2) 0.021(2)
C7' 0.047(3) 0.094(4) 0.094(5) 0.024(3) -0.009(3) -0.015(3)
C8 0.051(3) 0.049(2) 0.031(2) 0.0048(17) -0.0089(18) 0.0064(19)
C8' 0.045(3) 0.070(3) 0.056(3) 0.015(2) -0.014(2) -0.016(2)
C9 0.038(2) 0.037(2) 0.0294(19) 0.0036(15) 0.0017(16) 0.0063(15)
C9' 0.058(3) 0.042(2) 0.041(2) 0.0111(19) -0.021(2) -0.0116(19)
C10 0.042(2) 0.0314(18) 0.0291(19) 0.0041(15) 0.0086(16) 0.0093(16)
C10' 0.076(3) 0.057(3) 0.066(3) 0.014(2) -0.035(3) -0.023(2)
C11 0.060(3) 0.037(2) 0.036(2) -0.0052(17) 0.015(2) 0.0057(19)
C11' 0.050(2) 0.0278(18) 0.035(2) -0.0023(15) 0.0065(18) -0.0013(16)
C12 0.047(2) 0.038(2) 0.0235(18) -0.0001(15) 0.0090(16) 0.0058(17)
C12' 0.042(2) 0.0237(16) 0.0270(17) -0.0021(13) -0.0011(17) 0.0007(16)
C13 0.058(3) 0.048(2) 0.035(2) 0.0053(18) 0.016(2) 0.002(2)
C13' 0.039(2) 0.0297(18) 0.034(2) -0.0006(15) -0.0002(17) -0.0060(16)
C14 0.094(4) 0.063(3) 0.039(3) -0.002(2) 0.035(3) 0.001(3)
C14' 0.045(2) 0.0312(19) 0.040(2) 0.0054(16) 0.0020(18) -0.0046(15)
C15 0.132(6) 0.063(3) 0.051(3) -0.017(3) 0.047(4) -0.002(3)
C15' 0.048(3) 0.029(2) 0.057(3) 0.0071(18) -0.001(2) -0.0014(17)
C16 0.104(5) 0.045(3) 0.050(3) -0.014(2) 0.030(3) 0.001(3)
C16' 0.049(3) 0.0287(19) 0.059(3) -0.0010(18) 0.013(2) 0.0055(17)
C17 0.057(3) 0.049(3) 0.046(3) 0.008(2) 0.021(2) -0.001(2)
C17' 0.043(2) 0.0324(19) 0.051(3) 0.0037(17) 0.0099(19) -0.0038(17)
C18 0.0259(17) 0.0321(16) 0.0247(16) -0.0002(15) 0.0005(13) 0.0019(15)
C18' 0.0321(19) 0.039(2) 0.0239(18) 0.0064(15) -0.0053(15) -0.0058(15)
C19 0.0311(18) 0.0328(17) 0.0227(16) 0.0003(14) 0.0019(13) 0.0021(15)
C19' 0.033(2) 0.058(3) 0.039(2) 0.0069(19) -0.0031(18) -0.0064(18)
C20 0.040(2) 0.0352(19) 0.0274(19) -0.0031(15) -0.0058(17) 0.0010(15)
C20' 0.036(2) 0.076(3) 0.055(3) 0.007(2) -0.005(2) -0.018(2)
C21 0.041(2) 0.0317(18) 0.037(2) -0.0003(17) -0.0003(19) -0.0024(15)
C21' 0.056(3) 0.062(3) 0.058(3) 0.006(2) -0.008(2) -0.030(2)
C22 0.037(2) 0.037(2) 0.043(2) 0.0116(17) 0.0029(18) -0.0012(16)
C22' 0.093(4) 0.036(2) 0.053(3) 0.000(2) -0.014(3) -0.011(2)
C23 0.045(3) 0.053(2) 0.041(2) 0.0192(19) 0.002(2) -0.002(2)
C23' 0.096(4) 0.042(2) 0.047(3) -0.008(2) -0.017(3) 0.009(2)
C24 0.047(3) 0.058(3) 0.032(2) 0.0120(19) -0.0057(19) -0.001(2)
C24' 0.063(3) 0.054(3) 0.039(3) -0.007(2) -0.007(2) 0.013(2)
C25 0.036(2) 0.047(2) 0.031(2) 0.0057(17) -0.0052(17) -0.0031(18)
C25' 0.044(2) 0.044(2) 0.0252(19) -0.0026(16) -0.0076(17) -0.0010(17)
C26 0.0264(18) 0.0338(18) 0.0254(18) 0.0035(14) 0.0009(14) 0.0016(14)
C26' 0.043(2) 0.0358(19) 0.0220(18) 0.0052(15) -0.0074(16) -0.0064(16)
C27 0.0300(19) 0.0347(19) 0.0300(19) 0.0032(15) 0.0034(15) 0.0017(15)
C27' 0.062(3) 0.042(2) 0.035(2) 0.0064(17) -0.0131(19) -0.0152(19)
C28 0.0340(19) 0.051(2) 0.032(2) 0.0100(17) 0.0099(15) 0.0072(17)
C28' 0.0328(19) 0.049(2) 0.0312(19) 0.0077(18) 0.0037(18) 0.0000(15)
C29 0.0293(19) 0.050(2) 0.030(2) 0.0047(15) 0.0048(14) 0.0116(15)
C29' 0.0314(19) 0.0362(19) 0.0250(18) 0.0034(14) 0.0020(14) -0.0036(15)
C30 0.041(2) 0.051(2) 0.039(2) 0.0043(18) 0.0070(19) 0.0177(18)
C30' 0.041(2) 0.0353(18) 0.028(2) -0.0004(16) -0.0006(17) -0.0021(15)
C31 0.039(2) 0.063(3) 0.052(3) 0.010(2) 0.009(2) 0.023(2)
C31' 0.058(3) 0.036(2) 0.038(2) 0.0076(18) 0.005(2) -0.0015(18)
C32 0.031(2) 0.079(3) 0.054(3) 0.010(3) 0.0066(19) 0.016(2)
C32' 0.056(3) 0.051(3) 0.041(3) 0.011(2) 0.013(2) -0.008(2)
C33 0.030(2) 0.068(3) 0.048(3) 0.014(2) 0.0102(18) 0.001(2)
C33' 0.042(2) 0.058(3) 0.043(3) 0.011(2) 0.012(2) -0.0016(19)
C34 0.056(3) 0.045(2) 0.073(3) -0.001(2) 0.004(3) 0.017(2)
C34' 0.048(2) 0.032(2) 0.041(2) -0.0039(17) 0.004(2) -0.0003(17)
C35 0.058(3) 0.055(3) 0.044(2) 0.007(2) 0.002(2) -0.010(2)

loop_
_atom_type_symbol
_atom_type_description
_atom_type_scat_dispersion_real
_atom_type_scat_dispersion_imag
_atom_type_scat_source
C C 0.0181 0.0091 'International Tables Vol C Tables 4.2.6.8 and 6.1.1.4'
H H 0.0000 0.0000 'International Tables Vol C Tables 4.2.6.8 and 6.1.1.4'
O O 0.0492 0.0322 'International Tables Vol C Tables 4.2.6.8 and 6.1.1.4'
P P 0.2955 0.4335 'International Tables Vol C Tables 4.2.6.8 and 6.1.1.4'
Cl Cl 0.3639 0.7018 'International Tables Vol C Tables 4.2.6.8 and 6.1.1.4'
Pd Pd 0.1215 3.9337 'International Tables Vol C Tables 4.2.6.8 and 6.1.1.4'

loop_
_exptl_crystal_face_index_h
_exptl_crystal_face_index_k
_exptl_crystal_face_index_l
_exptl_crystal_face_perp_dist
_exptl_oxdiff_crystal_face_indexfrac_h
_exptl_oxdiff_crystal_face_indexfrac_k
_exptl_oxdiff_crystal_face_indexfrac_l
_exptl_oxdiff_crystal_face_x
_exptl_oxdiff_crystal_face_y
_exptl_oxdiff_crystal_face_z
0 0 -1 0.0676 0.0000 0.0000 -1.0000 -0.0516 -0.0058 0.0102
0 0 1 0.0446 -0.0000 -0.0000 1.0000 0.0516 0.0058 -0.0102
0 -1 0 0.0646 0.0000 -1.0000 -0.0000 -0.0141 -0.0203 -0.0829
0 1 0 0.0706 -0.0000 1.0000 0.0000 0.0141 0.0203 0.0829
-1 -1 0 0.0681 -1.0000 -1.0000 -0.0002 0.0061 -0.1492 -0.0548
-1 1 0 0.0709 -1.0000 1.0000 -0.0001 0.0342 -0.1086 0.1110
1 -1 0 0.0509 1.0000 -1.0000 0.0001 -0.0342 0.1086 -0.1110
5 9 -2 0.0308 4.9999 9.0000 -1.9990 -0.0773 0.8154 0.6255

loop_
_geom_angle_atom_site_label_1
_geom_angle_atom_site_label_2
_geom_angle_atom_site_label_3
_geom_angle
Cl2 Pd1 Cl1 90.01(3)
P1 Pd1 Cl1 170.96(4)
P1 Pd1 Cl2 84.57(4)
P1 Pd1 P2 101.16(3)
P2 Pd1 Cl1 85.12(3)
P2 Pd1 Cl2 171.07(4)
O1 P1 Pd1 115.59(10)
O1 P1 C2 105.87(16)
O2 P1 Pd1 110.11(10)
O2 P1 O1 104.15(14)
O2 P1 C2 104.76(16)
C2 P1 Pd1 115.26(12)
O3 P2 Pd1 115.82(11)
O3 P2 C19 105.49(16)
O4 P2 Pd1 109.24(10)
O4 P2 O3 103.63(14)
O4 P2 C19 106.27(16)
C19 P2 Pd1 115.36(13)
C12 O1 P1 120.5(3)
C12' O2 P1 117.8(2)
C29 O3 P2 119.7(2)
C29' O4 P2 119.4(2)
C2 C1 C1' 124.6(3)
C2 C1 C9 118.7(3)
C9 C1 C1' 116.6(3)
C2' C1' C1 117.9(4)
C2' C1' C9' 121.0(4)
C9' C1' C1 120.8(4)
C1 C2 P1 127.3(3)
C1 C2 C3 121.0(3)
C3 C2 P1 111.7(3)
C1' C2' H2' 119.9
C1' C2' C3' 120.2(6)
C3' C2' H2' 119.9
C2 C3 H3 119.6
C4 C3 C2 120.7(4)
C4 C3 H3 119.6
C2' C3' H3' 120.1
C4' C3' C2' 119.7(6)
C4' C3' H3' 120.1
C3 C4 H4 119.6
C3 C4 C10 120.8(4)
C10 C4 H4 119.6
C3' C4' H4' 118.4
C3' C4' C10' 123.3(5)
C10' C4' H4' 118.4
C6 C5 H5 119.4
C6 C5 C10 121.2(5)
C10 C5 H5 119.4
C6' C5' H5' 118.6
C6' C5' C10' 122.8(6)
C10' C5' H5' 118.6
C5 C6 H6 119.6
C5 C6 C7 120.8(4)
C7 C6 H6 119.6
C5' C6' H6' 120.1
C5' C6' C7' 119.7(6)
C7' C6' H6' 120.1
C6 C7 H7 119.9
C8 C7 C6 120.2(5)
C8 C7 H7 119.9
C6' C7' H7' 119.8
C8' C7' C6' 120.4(7)
C8' C7' H7' 119.8
C7 C8 H8 119.5
C7 C8 C9 120.9(5)
C9 C8 H8 119.5
C7' C8' H8' 120.1
C7' C8' C9' 119.7(6)
C9' C8' H8' 120.1
C8 C9 C1 121.8(4)
C8 C9 C10 118.6(4)
C10 C9 C1 119.5(4)
C1' C9' C8' 122.5(4)
C1' C9' C10' 117.9(5)
C8' C9' C10' 119.5(5)
C4 C10 C5 122.5(4)
C4 C10 C9 119.2(3)
C5 C10 C9 118.2(4)
C4' C10' C9' 117.8(6)
C5' C10' C4' 124.4(6)
C5' C10' C9' 117.8(7)
C12 C11 C11' 122.7(4)
C12 C11 C16 117.2(4)
C16 C11 C11' 120.0(4)
C12' C11' C11 121.3(4)
C12' C11' C16' 117.1(4)
C16' C11' C11 121.5(4)
C11 C12 O1 118.3(3)
C11 C12 C13 123.2(4)
C13 C12 O1 118.4(4)
C11' C12' O2 118.1(3)
C11' C12' C13' 123.9(3)
C13' C12' O2 117.9(4)
C12 C13 C14 116.9(4)
C12 C13 C17 121.6(4)
C14 C13 C17 121.5(4)
C12' C13' C17' 121.2(3)
C14' C13' C12' 116.5(4)
C14' C13' C17' 122.2(4)
C13 C14 H14 119.2
C15 C14 C13 121.6(5)
C15 C14 H14 119.2
C13' C14' H14' 119.4
C15' C14' C13' 121.3(4)
C15' C14' H14' 119.4
C14 C15 H15 119.9
C14 C15 C16 120.2(5)
C16 C15 H15 119.9
C14' C15' H15' 119.9
C16' C15' C14' 120.3(4)
C16' C15' H15' 119.9
C11 C16 H16 119.5
C15 C16 C11 120.9(5)
C15 C16 H16 119.5
C11' C16' H16' 119.6
C15' C16' C11' 120.9(4)
C15' C16' H16' 119.6
C13 C17 H17A 109.5
C13 C17 H17B 109.5
C13 C17 H17C 109.5
H17A C17 H17B 109.5
H17A C17 H17C 109.5
H17B C17 H17C 109.5
C13' C17' H17D 109.5
C13' C17' H17E 109.5
C13' C17' H17F 109.5
H17D C17' H17E 109.5
H17D C17' H17F 109.5
H17E C17' H17F 109.5
C19 C18 C18' 122.8(3)
C19 C18 C26 118.7(3)
C26 C18 C18' 118.5(3)
C19' C18' C18 119.3(4)
C19' C18' C26' 120.0(4)
C26' C18' C18 120.6(3)
C18 C19 P2 128.8(3)
C18 C19 C20 120.3(3)
C20 C19 P2 110.8(3)
C18' C19' H19' 119.7
C18' C19' C20' 120.5(5)
C20' C19' H19' 119.7
C19 C20 H20 119.4
C21 C20 C19 121.2(4)
C21 C20 H20 119.4
C19' C20' H20' 119.9
C21' C20' C19' 120.2(5)
C21' C20' H20' 119.9
C20 C21 H21 119.6
C20 C21 C27 120.7(4)
C27 C21 H21 119.6
C20' C21' H21' 119.0
C20' C21' C27' 121.9(5)
C27' C21' H21' 119.0
C23 C22 H22 119.7
C23 C22 C27 120.6(4)
C27 C22 H22 119.7
C23' C22' H22' 119.3
C23' C22' C27' 121.4(5)
C27' C22' H22' 119.3
C22 C23 H23 119.8
C22 C23 C24 120.5(4)
C24 C23 H23 119.8
C22' C23' H23' 119.6
C22' C23' C24' 120.8(5)
C24' C23' H23' 119.6
C23 C24 H24 119.7
C25 C24 C23 120.7(4)
C25 C24 H24 119.7
C23' C24' H24' 120.0
C25' C24' C23' 120.0(5)
C25' C24' H24' 120.0
C24 C25 H25 119.6
C24 C25 C26 120.7(4)
C26 C25 H25 119.6
C24' C25' H25' 119.4
C24' C25' C26' 121.1(4)
C26' C25' H25' 119.4
C25 C26 C18 121.7(4)
C25 C26 C27 118.4(3)
C27 C26 C18 120.0(3)
C18' C26' C27' 118.6(4)
C25' C26' C18' 122.9(4)
C25' C26' C27' 118.5(4)
C21 C27 C22 121.7(4)
C21 C27 C26 119.1(3)
C22 C27 C26 119.2(4)
C21' C27' C22' 123.4(5)
C21' C27' C26' 118.5(5)
C22' C27' C26' 118.1(5)
C29 C28 C28' 122.4(4)
C29 C28 C33 117.8(4)
C33 C28 C28' 119.8(4)
C29' C28' C28 121.3(4)
C29' C28' C33' 117.7(4)
C33' C28' C28 120.9(4)
C28 C29 O3 118.6(3)
C28 C29 C30 123.9(4)
C30 C29 O3 117.4(4)
C28' C29' O4 118.6(3)
C28' C29' C30' 123.3(4)
C30' C29' O4 117.9(3)
C29 C30 C34 122.5(4)
C31 C30 C29 115.5(5)
C31 C30 C34 122.0(4)
C29' C30' C34' 121.0(4)
C31' C30' C29' 116.4(4)
C31' C30' C34' 122.5(4)
C30 C31 H31 118.9
C32 C31 C30 122.3(4)
C32 C31 H31 118.9
C30' C31' H31' 119.1
C32' C31' C30' 121.9(4)
C32' C31' H31' 119.1
C31 C32 H32 120.0
C33 C32 C31 120.1(4)
C33 C32 H32 120.0
C31' C32' H32' 120.0
C33' C32' C31' 120.0(4)
C33' C32' H32' 120.0
C28 C33 H33 119.8
C32 C33 C28 120.4(5)
C32 C33 H33 119.8
C28' C33' H33' 119.7
C32' C33' C28' 120.6(4)
C32' C33' H33' 119.7
C30 C34 H34A 109.5
C30 C34 H34B 109.5
C30 C34 H34C 109.5
H34A C34 H34B 109.5
H34A C34 H34C 109.5
H34B C34 H34C 109.5
C30' C34' H34D 109.5
C30' C34' H34E 109.5
C30' C34' H34F 109.5
H34D C34' H34E 109.5
H34D C34' H34F 109.5
H34E C34' H34F 109.5
Cl3 C35 Cl4 109.5(3)
Cl3 C35 H35 108.4
Cl4 C35 H35 108.4
Cl5 C35 Cl3 111.6(3)
Cl5 C35 Cl4 110.5(3)
Cl5 C35 H35 108.4

loop_
_geom_bond_atom_site_label_1
_geom_bond_atom_site_label_2
_geom_bond_distance
Pd1 Cl1 2.3411(9)
Pd1 Cl2 2.3302(9)
Pd1 P1 2.2234(9)
Pd1 P2 2.2302(10)
Cl3 C35 1.742(5)
Cl4 C35 1.743(5)
Cl5 C35 1.728(5)
P1 O1 1.598(3)
P1 O2 1.596(3)
P1 C2 1.807(4)
P2 O3 1.599(3)
P2 O4 1.597(3)
P2 C19 1.803(4)
O1 C12 1.413(5)
O2 C12' 1.415(4)
O3 C29 1.421(5)
O4 C29' 1.410(5)
C1 C1' 1.495(6)
C1 C2 1.375(5)
C1 C9 1.435(6)
C1' C2' 1.388(7)
C1' C9' 1.413(7)
C2 C3 1.423(5)
C2' H2' 0.9300
C2' C3' 1.408(8)
C3 H3 0.9300
C3 C4 1.354(5)
C3' H3' 0.9300
C3' C4' 1.328(11)
C4 H4 0.9300
C4 C10 1.407(6)
C4' H4' 0.9300
C4' C10' 1.420(10)
C5 H5 0.9300
C5 C6 1.357(7)
C5 C10 1.419(6)
C5' H5' 0.9300
C5' C6' 1.345(11)
C5' C10' 1.388(10)
C6 H6 0.9300
C6 C7 1.395(8)
C6' H6' 0.9300
C6' C7' 1.424(10)
C7 H7 0.9300
C7 C8 1.367(6)
C7' H7' 0.9300
C7' C8' 1.370(8)
C8 H8 0.9300
C8 C9 1.419(6)
C8' H8' 0.9300
C8' C9' 1.414(8)
C9 C10 1.428(6)
C9' C10' 1.440(7)
C11 C11' 1.479(6)
C11 C12 1.390(6)
C11 C16 1.396(7)
C11' C12' 1.378(6)
C11' C16' 1.402(6)
C12 C13 1.390(6)
C12' C13' 1.397(6)
C13 C14 1.391(7)
C13 C17 1.490(7)
C13' C14' 1.393(6)
C13' C17' 1.490(6)
C14 H14 0.9300
C14 C15 1.371(9)
C14' H14' 0.9300
C14' C15' 1.381(7)
C15 H15 0.9300
C15 C16 1.373(8)
C15' H15' 0.9300
C15' C16' 1.375(7)
C16 H16 0.9300
C16' H16' 0.9300
C17 H17A 0.9600
C17 H17B 0.9600
C17 H17C 0.9600
C17' H17D 0.9600
C17' H17E 0.9600
C17' H17F 0.9600
C18 C18' 1.503(5)
C18 C19 1.381(5)
C18 C26 1.438(5)
C18' C19' 1.370(6)
C18' C26' 1.425(6)
C19 C20 1.427(6)
C19' H19' 0.9300
C19' C20' 1.416(7)
C20 H20 0.9300
C20 C21 1.358(6)
C20' H20' 0.9300
C20' C21' 1.342(8)
C21 H21 0.9300
C21 C27 1.402(6)
C21' H21' 0.9300
C21' C27' 1.407(8)
C22 H22 0.9300
C22 C23 1.358(7)
C22 C27 1.421(6)
C22' H22' 0.9300
C22' C23' 1.342(9)
C22' C27' 1.418(8)
C23 H23 0.9300
C23 C24 1.409(7)
C23' H23' 0.9300
C23' C24' 1.401(8)
C24 H24 0.9300
C24 C25 1.363(6)
C24' H24' 0.9300
C24' C25' 1.369(7)
C25 H25 0.9300
C25 C26 1.421(6)
C25' H25' 0.9300
C25' C26' 1.406(7)
C26 C27 1.425(6)
C26' C27' 1.433(6)
C28 C28' 1.488(6)
C28 C29 1.383(6)
C28 C33 1.398(6)
C28' C29' 1.387(6)
C28' C33' 1.396(6)
C29 C30 1.400(6)
C29' C30' 1.393(6)
C30 C31 1.396(7)
C30 C34 1.491(7)
C30' C31' 1.388(6)
C30' C34' 1.492(6)
C31 H31 0.9300
C31 C32 1.384(8)
C31' H31' 0.9300
C31' C32' 1.384(7)
C32 H32 0.9300
C32 C33 1.373(7)
C32' H32' 0.9300
C32' C33' 1.370(7)
C33 H33 0.9300
C33' H33' 0.9300
C34 H34A 0.9600
C34 H34B 0.9600
C34 H34C 0.9600
C34' H34D 0.9600
C34' H34E 0.9600
C34' H34F 0.9600
C35 H35 0.9800

loop_
_geom_torsion_atom_site_label_1
_geom_torsion_atom_site_label_2
_geom_torsion_atom_site_label_3
_geom_torsion_atom_site_label_4
_geom_torsion
Pd1 P1 O1 C12 161.4(2)
Pd1 P1 O2 C12' -74.4(3)
Pd1 P1 C2 C1 -130.3(3)
Pd1 P1 C2 C3 50.6(3)
Pd1 P2 O3 C29 165.3(2)
Pd1 P2 O4 C29' -79.1(3)
Pd1 P2 C19 C18 -132.9(3)
Pd1 P2 C19 C20 51.5(3)
P1 O1 C12 C11 -70.4(5)
P1 O1 C12 C13 113.2(4)
P1 O2 C12' C11' -76.1(4)
P1 O2 C12' C13' 108.0(4)
P1 C2 C3 C4 178.1(3)
P2 O3 C29 C28 -72.4(4)
P2 O3 C29 C30 111.3(4)
P2 O4 C29' C28' -75.5(4)
P2 O4 C29' C30' 109.6(3)
P2 C19 C20 C21 175.8(3)
O1 P1 O2 C12' 50.1(3)
O1 P1 C2 C1 100.6(4)
O1 P1 C2 C3 -78.5(3)
O1 C12 C13 C14 177.7(5)
O1 C12 C13 C17 -1.0(7)
O2 P1 O1 C12 40.5(3)
O2 P1 C2 C1 -9.2(4)
O2 P1 C2 C3 171.8(3)
O2 C12' C13' C14' 177.2(3)
O2 C12' C13' C17' -2.1(5)
O3 P2 O4 C29' 45.0(3)
O3 P2 C19 C18 98.0(4)
O3 P2 C19 C20 -77.6(3)
O3 C29 C30 C31 177.8(4)
O3 C29 C30 C34 -1.1(6)
O4 P2 O3 C29 45.7(3)
O4 P2 C19 C18 -11.6(4)
O4 P2 C19 C20 172.8(3)
O4 C29' C30' C31' 174.2(4)
O4 C29' C30' C34' -4.0(6)
C1 C1' C2' C3' -176.6(5)
C1 C1' C9' C8' -5.4(6)
C1 C1' C9' C10' 176.1(4)
C1 C2 C3 C4 -1.1(6)
C1 C9 C10 C4 -2.2(6)
C1 C9 C10 C5 176.0(4)
C1' C1 C2 P1 -2.9(6)
C1' C1 C2 C3 176.1(4)
C1' C1 C9 C8 3.1(6)
C1' C1 C9 C10 -174.7(4)
C1' C2' C3' C4' 1.3(9)
C1' C9' C10' C4' -0.6(7)
C1' C9' C10' C5' -179.6(5)
C2 P1 O1 C12 -69.7(3)
C2 P1 O2 C12' 161.1(3)
C2 C1 C1' C2' -89.9(5)
C2 C1 C1' C9' 94.9(5)
C2 C1 C9 C8 -179.2(4)
C2 C1 C9 C10 3.0(6)
C2 C3 C4 C10 1.9(6)
C2' C1' C9' C8' 179.5(4)
C2' C1' C9' C10' 1.1(6)
C2' C3' C4' C10' -0.8(10)
C3 C4 C10 C5 -178.3(4)
C3 C4 C10 C9 -0.3(6)
C3' C4' C10' C5' 179.4(7)
C3' C4' C10' C9' 0.5(9)
C5 C6 C7 C8 -2.6(8)
C5' C6' C7' C8' 0.9(10)
C6 C5 C10 C4 178.2(5)
C6 C5 C10 C9 0.1(7)
C6 C7 C8 C9 0.7(8)
C6' C5' C10' C4' 179.3(7)
C6' C5' C10' C9' -1.8(9)
C6' C7' C8' C9' -0.7(9)
C7 C8 C9 C1 -176.3(4)
C7 C8 C9 C10 1.5(7)
C7' C8' C9' C1' -179.1(5)
C7' C8' C9' C10' -0.7(7)
C8 C9 C10 C4 179.9(4)
C8 C9 C10 C5 -1.9(6)
C8' C9' C10' C4' -179.1(5)
C8' C9' C10' C5' 2.0(7)
C9 C1 C1' C2' 87.7(5)
C9 C1 C1' C9' -87.5(5)
C9 C1 C2 P1 179.6(3)
C9 C1 C2 C3 -1.4(6)
C9' C1' C2' C3' -1.5(7)
C10 C5 C6 C7 2.1(8)
C10' C5' C6' C7' 0.4(10)
C11 C11' C12' O2 2.3(6)
C11 C11' C12' C13' 178.0(4)
C11 C11' C16' C15' -179.3(5)
C11 C12 C13 C14 1.4(8)
C11 C12 C13 C17 -177.2(5)
C11' C11 C12 O1 1.4(7)
C11' C11 C12 C13 177.7(5)
C11' C11 C16 C15 -178.5(6)
C11' C12' C13' C14' 1.6(6)
C11' C12' C13' C17' -177.7(4)
C12 C11 C11' C12' 47.1(7)
C12 C11 C11' C16' -134.5(5)
C12 C11 C16 C15 1.1(10)
C12 C13 C14 C15 -0.1(10)
C12' C11' C16' C15' -0.8(7)
C12' C13' C14' C15' -1.4(6)
C13 C14 C15 C16 -0.6(12)
C13' C14' C15' C16' 0.2(7)
C14 C15 C16 C11 0.1(12)
C14' C15' C16' C11' 1.0(7)
C16 C11 C11' C12' -133.4(5)
C16 C11 C11' C16' 45.0(8)
C16 C11 C12 O1 -178.1(5)
C16 C11 C12 C13 -1.9(8)
C16' C11' C12' O2 -176.1(4)
C16' C11' C12' C13' -0.5(6)
C17 C13 C14 C15 178.5(7)
C17' C13' C14' C15' 177.8(4)
C18 C18' C19' C20' 176.8(4)
C18 C18' C26' C25' 4.4(6)
C18 C18' C26' C27' -174.9(3)
C18 C19 C20 C21 -0.2(6)
C18 C26 C27 C21 -1.6(5)
C18 C26 C27 C22 179.8(4)
C18' C18 C19 P2 1.7(5)
C18' C18 C19 C20 176.9(4)
C18' C18 C26 C25 5.5(5)
C18' C18 C26 C27 -176.1(3)
C18' C19' C20' C21' -1.4(7)
C18' C26' C27' C21' -2.5(6)
C18' C26' C27' C22' 177.3(4)
C19 P2 O3 C29 -65.8(3)
C19 P2 O4 C29' 155.9(3)
C19 C18 C18' C19' -93.0(5)
C19 C18 C18' C26' 85.9(5)
C19 C18 C26 C25 -175.6(4)
C19 C18 C26 C27 2.9(5)
C19 C20 C21 C27 1.7(6)
C19' C18' C26' C25' -176.8(4)
C19' C18' C26' C27' 3.9(6)
C19' C20' C21' C27' 2.8(8)
C20 C21 C27 C22 177.9(4)
C20 C21 C27 C26 -0.7(6)
C20' C21' C27' C22' 179.3(5)
C20' C21' C27' C26' -0.9(8)
C22 C23 C24 C25 -1.7(7)
C22' C23' C24' C25' -1.3(8)
C23 C22 C27 C21 -176.4(4)
C23 C22 C27 C26 2.2(6)
C23 C24 C25 C26 2.2(7)
C23' C22' C27' C21' -180.0(5)
C23' C22' C27' C26' 0.2(8)
C23' C24' C25' C26' -0.6(7)
C24 C25 C26 C18 178.1(4)
C24 C25 C26 C27 -0.4(6)
C24' C25' C26' C18' -177.1(4)
C24' C25' C26' C27' 2.2(6)
C25 C26 C27 C21 177.0(4)
C25 C26 C27 C22 -1.7(6)
C25' C26' C27' C21' 178.2(4)
C25' C26' C27' C22' -2.0(6)
C26 C18 C18' C19' 86.0(5)
C26 C18 C18' C26' -95.2(4)
C26 C18 C19 P2 -177.3(3)
C26 C18 C19 C20 -2.0(5)
C26' C18' C19' C20' -2.1(6)
C27 C22 C23 C24 -0.5(7)
C27' C22' C23' C24' 1.4(9)
C28 C28' C29' O4 5.1(6)
C28 C28' C29' C30' 179.8(4)
C28 C28' C33' C32' -179.8(5)
C28 C29 C30 C31 1.7(6)
C28 C29 C30 C34 -177.1(4)
C28' C28 C29 O3 0.7(6)
C28' C28 C29 C30 176.7(4)
C28' C28 C33 C32 -178.3(4)
C28' C29' C30' C31' -0.5(6)
C28' C29' C30' C34' -178.7(4)
C29 C28 C28' C29' 45.4(6)
C29 C28 C28' C33' -136.4(5)
C29 C28 C33 C32 0.4(7)
C29 C30 C31 C32 0.1(7)
C29' C28' C33' C32' -1.5(7)
C29' C30' C31' C32' -0.5(7)
C30 C31 C32 C33 -1.6(8)
C30' C31' C32' C33' 0.4(7)
C31 C32 C33 C28 1.3(7)
C31' C32' C33' C28' 0.6(8)
C33 C28 C28' C29' -136.0(4)
C33 C28 C28' C33' 42.3(6)
C33 C28 C29 O3 -178.0(4)
C33 C28 C29 C30 -2.0(6)
C33' C28' C29' O4 -173.2(4)
C33' C28' C29' C30' 1.5(6)
C34 C30 C31 C32 179.0(5)
C34' C30' C31' C32' 177.7(4)
